data_2211068
loop_
_publ_author_name
'Ya-Ru Pan'
'Li-Bin Wang'
'Pei-Ying Zhan'
'Yan-Ling Niu'
'Gao-Quan Zhang'

_publ_section_title
;
 Diaquabis(quinoline-8-sulfonato-\k^2^<i>N</i>,<i>O</i>)zinc(II)
;
_journal_coeditor_code HY2024
_journal_issue 11
_journal_name_full 'Acta Crystallographica Section E'
_journal_page_first m2970
_journal_page_last m2971
_journal_paper_doi 10.1107/S1600536806042279
_journal_volume 62
_journal_year 2006
_chemical_formula_iupac '[Zn (C9 H6 N O3 S)2 (H2 O)2]'
_chemical_formula_moiety 'C18 H16 N2 O8 S2 Zn'
_chemical_formula_sum 'C18 H16 N2 O8 S2 Zn'
_chemical_formula_weight 517.82
_chemical_name_systematic
;
Diaquabis(quinoline-8-sulfonato-\k^2^N,O)zinc(II)
;
_space_group_IT_number 14
_symmetry_cell_setting monoclinic
_symmetry_space_group_name_Hall '-P 2ybc'
_symmetry_space_group_name_H-M 'P 1 21/c 1'
_atom_sites_solution_hydrogens geom
_atom_sites_solution_primary direct
_atom_sites_solution_secondary difmap
_audit_creation_method SHELXL-97
_cell_angle_alpha 90.000
_cell_angle_beta 113.038(5)
_cell_angle_gamma 90.000
_cell_formula_units_Z 2
_cell_length_a 8.580(5)
_cell_length_b 15.037(5)
_cell_length_c 7.798(5)
_cell_measurement_reflns_used 2825
_cell_measurement_temperature 293(2)
_cell_measurement_theta_max 28.83
_cell_measurement_theta_min 0.89
_cell_volume 925.8(9)
_computing_cell_refinement PROCESS-AUTO
_computing_data_collection 'PROCESS-AUTO (Rigaku, 1998)'
_computing_data_reduction 'CrystalStructure (Rigaku/MSC, 2004)'
_computing_molecular_graphics 'SHELXTL-Plus (Sheldrick, 1990)'
_computing_publication_material SHELXTL-Plus
_computing_structure_refinement 'SHELXL97 (Sheldrick, 1997)'
_computing_structure_solution 'SHELXS97 (Sheldrick, 1997)'
_diffrn_ambient_temperature 293(2)
_diffrn_measured_fraction_theta_full 0.994
_diffrn_measured_fraction_theta_max 0.898
_diffrn_measurement_device_type 'Rigaku R-AXIS RAPID'
_diffrn_measurement_method \w
_diffrn_radiation_monochromator graphite
_diffrn_radiation_source '18 kW rotation anode'
_diffrn_radiation_type MoK\a
_diffrn_radiation_wavelength 0.71073
_diffrn_reflns_av_R_equivalents 0.0957
_diffrn_reflns_av_sigmaI/netI 0.1104
_diffrn_reflns_limit_h_max 8
_diffrn_reflns_limit_h_min -11
_diffrn_reflns_limit_k_max 19
_diffrn_reflns_limit_k_min -17
_diffrn_reflns_limit_l_max 10
_diffrn_reflns_limit_l_min -10
_diffrn_reflns_number 5657
_diffrn_reflns_theta_full 25.00
_diffrn_reflns_theta_max 28.85
_diffrn_reflns_theta_min 2.58
_diffrn_standards_decay_% 0
_diffrn_standards_interval_count 0
_diffrn_standards_interval_time 0
_diffrn_standards_number 0
_exptl_absorpt_coefficient_mu 1.607
_exptl_absorpt_correction_T_max 0.7289
_exptl_absorpt_correction_T_min 0.6273
_exptl_absorpt_correction_type multi-scan
_exptl_absorpt_process_details '(ABSCOR; Higashi, 1995)'
_exptl_crystal_colour yellow
_exptl_crystal_density_diffrn 1.857
_exptl_crystal_density_method 'not measured'
_exptl_crystal_description block
_exptl_crystal_F_000 528
_exptl_crystal_size_max 0.32
_exptl_crystal_size_mid 0.27
_exptl_crystal_size_min 0.21
_refine_diff_density_max 0.445
_refine_diff_density_min -0.740
_refine_ls_extinction_coef 0.017(3)
_refine_ls_extinction_expression Fc^*^=kFc[1+0.001xFc^2^\l^3^/sin(2\q)]^-1/4^
_refine_ls_extinction_method SHELXL97
_refine_ls_goodness_of_fit_ref 0.958
_refine_ls_hydrogen_treatment mixed
_refine_ls_matrix_type full
_refine_ls_number_parameters 151
_refine_ls_number_reflns 2190
_refine_ls_number_restraints 2
_refine_ls_restrained_S_all 0.958
_refine_ls_R_factor_all 0.0952
_refine_ls_R_factor_gt 0.0536
_refine_ls_shift/su_max 0.000
_refine_ls_shift/su_mean 0.000
_refine_ls_structure_factor_coef Fsqd
_refine_ls_weighting_details 'calc w=1/[\s^2^(Fo^2^)+(0.0582P)^2^] where P=(Fo^2^+2Fc^2^)/3'
_refine_ls_weighting_scheme calc
_refine_ls_wR_factor_gt 0.1139
_refine_ls_wR_factor_ref 0.1350
_reflns_number_gt 1354
_reflns_number_total 2190
_reflns_threshold_expression I>2\s(I)
_cod_data_source_file hy2024.cif
_cod_data_source_block I
_cod_depositor_comments
;
The following automatic conversions were performed:
'_symmetry_cell_setting' value 'Monoclinic' changed to 'monoclinic'
according to '/home/saulius/struct/CIF-dictionaries/cif_core.dic'
dictionary named 'cif_core.dic' version 2.4.1 from 2010-06-29.

Automatic conversion script
Id: cif_fix_enum 1527 2010-12-29 10:47:43Z saulius 

The following automatic conversions were performed:

'_symmetry_cell_setting' value 'Monoclinic' changed to 'monoclinic'
according to /home/saulius/struct/CIF-dictionaries/cif_core.dic
dictionary named 'cif_core.dic' version 2.4.1 from 2010-06-29.

Automatic conversion script
Id: cif_fix_values 1715 2011-07-08 13:25:40Z adriana 
;
_cod_original_sg_symbol_H-M 'P 21/c'
_cod_database_code 2211068
_cod_database_fobs_code 2211068

loop_
_symmetry_equiv_pos_as_xyz
'x, y, z'
'-x, y+1/2, -z+1/2'
'-x, -y, -z'
'x, -y-1/2, z-1/2'

loop_
_atom_site_type_symbol
_atom_site_label
_atom_site_fract_x
_atom_site_fract_y
_atom_site_fract_z
_atom_site_U_iso_or_equiv
_atom_site_adp_type
_atom_site_calc_flag
_atom_site_refinement_flags
_atom_site_occupancy
Zn Zn1 1.0000 1.0000 1.0000 0.0284(3) Uani d S 1
S S1 0.95706(14) 0.85257(7) 0.69817(15) 0.0297(3) Uani d . 1
O O1W 0.9511(5) 0.9165(2) 1.1918(5) 0.0391(8) Uani d D 1
O O2 0.9629(4) 0.9173(2) 0.5659(5) 0.0488(9) Uani d . 1
O O3 1.0156(4) 0.7656(2) 0.6747(5) 0.0505(9) Uani d . 1
O O1 1.0444(4) 0.88452(19) 0.8919(4) 0.0330(7) Uani d . 1
C C1 0.6300(6) 1.0484(3) 0.8311(6) 0.0342(11) Uani d . 1
H H1 0.6829 1.0998 0.8931 0.041 Uiso calc R 1
C C2 0.4553(6) 1.0435(3) 0.7696(6) 0.0375(11) Uani d . 1
H H2 0.3940 1.0907 0.7889 0.045 Uiso calc R 1
C C3 0.3754(6) 0.9694(3) 0.6816(6) 0.0360(11) Uani d . 1
H H3 0.2589 0.9638 0.6450 0.043 Uiso calc R 1
C C4 0.4697(5) 0.9004(3) 0.6453(6) 0.0284(10) Uani d . 1
C C5 0.6462(5) 0.9102(3) 0.7069(6) 0.0262(9) Uani d . 1
C C6 0.7396(5) 0.8426(3) 0.6591(6) 0.0281(10) Uani d . 1
C C7 0.6549(6) 0.7700(3) 0.5590(6) 0.0343(11) Uani d . 1
H H7 0.7156 0.7263 0.5273 0.041 Uiso calc R 1
C C8 0.4801(6) 0.7601(3) 0.5033(7) 0.0390(12) Uani d . 1
H H8 0.4263 0.7097 0.4374 0.047 Uiso calc R 1
C C9 0.3887(6) 0.8236(3) 0.5449(6) 0.0374(11) Uani d . 1
H H9 0.2723 0.8168 0.5074 0.045 Uiso calc R 1
N N1 0.7274(4) 0.9845(2) 0.8072(5) 0.0267(8) Uani d . 1
H H1WA 0.991(6) 0.8637(18) 1.203(7) 0.045(15) Uiso d D 1
H H1WB 0.979(8) 0.925(4) 1.307(3) 0.09(2) Uiso d D 1

loop_
_atom_site_aniso_label
_atom_site_aniso_U_11
_atom_site_aniso_U_22
_atom_site_aniso_U_33
_atom_site_aniso_U_12
_atom_site_aniso_U_13
_atom_site_aniso_U_23
Zn1 0.0307(4) 0.0252(4) 0.0305(4) -0.0012(3) 0.0132(3) -0.0036(3)
S1 0.0326(6) 0.0278(5) 0.0309(6) -0.0008(5) 0.0149(5) -0.0055(5)
O1W 0.055(2) 0.0323(19) 0.033(2) -0.0056(16) 0.0214(18) 0.0008(16)
O2 0.054(2) 0.055(2) 0.041(2) -0.0020(17) 0.0220(18) 0.0095(17)
O3 0.047(2) 0.0386(19) 0.069(3) 0.0019(16) 0.0262(19) -0.0158(17)
O1 0.0314(17) 0.0315(16) 0.0321(17) 0.0023(13) 0.0081(14) -0.0059(13)
C1 0.037(3) 0.032(2) 0.032(3) 0.003(2) 0.012(2) -0.006(2)
C2 0.033(3) 0.042(3) 0.037(3) 0.011(2) 0.013(2) 0.002(2)
C3 0.022(2) 0.045(3) 0.040(3) 0.001(2) 0.012(2) 0.004(2)
C4 0.026(2) 0.035(2) 0.023(2) -0.0008(19) 0.0093(18) 0.0033(18)
C5 0.025(2) 0.030(2) 0.022(2) -0.0036(18) 0.0078(18) 0.0009(18)
C6 0.030(2) 0.029(2) 0.024(2) -0.0017(19) 0.0089(18) 0.0014(18)
C7 0.042(3) 0.030(2) 0.034(3) -0.003(2) 0.018(2) -0.005(2)
C8 0.044(3) 0.033(2) 0.038(3) -0.014(2) 0.014(2) -0.006(2)
C9 0.033(3) 0.042(3) 0.035(3) -0.011(2) 0.012(2) -0.004(2)
N1 0.029(2) 0.0265(18) 0.0252(18) -0.0003(14) 0.0118(16) 0.0003(14)

loop_
_atom_type_symbol
_atom_type_description
_atom_type_scat_dispersion_real
_atom_type_scat_dispersion_imag
_atom_type_scat_source
C C 0.0033 0.0016 'International Tables Vol C Tables 4.2.6.8 and 6.1.1.4'
H H 0.0000 0.0000 'International Tables Vol C Tables 4.2.6.8 and 6.1.1.4'
N N 0.0061 0.0033 'International Tables Vol C Tables 4.2.6.8 and 6.1.1.4'
O O 0.0106 0.0060 'International Tables Vol C Tables 4.2.6.8 and 6.1.1.4'
S S 0.1246 0.1234 'International Tables Vol C Tables 4.2.6.8 and 6.1.1.4'
Zn Zn 0.2839 1.4301 'International Tables Vol C Tables 4.2.6.8 and 6.1.1.4'

loop_
_geom_angle_atom_site_label_1
_geom_angle_atom_site_label_2
_geom_angle_atom_site_label_3
_geom_angle_site_symmetry_1
_geom_angle_site_symmetry_3
_geom_angle
O1 Zn1 O1 3_777 . 180.0000(10)
O1 Zn1 O1W 3_777 . 95.28(14)
O1 Zn1 O1W . . 84.72(14)
O1 Zn1 O1W 3_777 3_777 84.72(14)
O1 Zn1 O1W . 3_777 95.28(13)
O1W Zn1 O1W . 3_777 180.0000(10)
O1 Zn1 N1 3_777 . 92.92(12)
O1 Zn1 N1 . . 87.08(12)
O1W Zn1 N1 . . 88.22(14)
O1W Zn1 N1 3_777 . 91.78(14)
O1 Zn1 N1 3_777 3_777 87.08(12)
O1 Zn1 N1 . 3_777 92.92(12)
O1W Zn1 N1 . 3_777 91.78(14)
O1W Zn1 N1 3_777 3_777 88.22(14)
N1 Zn1 N1 . 3_777 180.0000(10)
O2 S1 O3 . . 114.4(2)
O2 S1 O1 . . 111.6(2)
O3 S1 O1 . . 111.3(2)
O2 S1 C6 . . 105.3(2)
O3 S1 C6 . . 107.3(2)
O1 S1 C6 . . 106.34(19)
Zn1 O1W H1WA . . 116(4)
Zn1 O1W H1WB . . 128(4)
H1WA O1W H1WB . . 96(5)
S1 O1 Zn1 . . 126.82(17)
N1 C1 C2 . . 124.4(4)
N1 C1 H1 . . 117.8
C2 C1 H1 . . 117.8
C3 C2 C1 . . 119.1(4)
C3 C2 H2 . . 120.4
C1 C2 H2 . . 120.4
C2 C3 C4 . . 119.5(4)
C2 C3 H3 . . 120.2
C4 C3 H3 . . 120.2
C5 C4 C3 . . 118.7(4)
C5 C4 C9 . . 120.2(4)
C3 C4 C9 . . 121.0(4)
N1 C5 C4 . . 120.9(4)
N1 C5 C6 . . 120.7(4)
C4 C5 C6 . . 118.4(4)
C7 C6 C5 . . 119.2(4)
C7 C6 S1 . . 116.8(3)
C5 C6 S1 . . 123.6(3)
C6 C7 C8 . . 121.7(4)
C6 C7 H7 . . 119.1
C8 C7 H7 . . 119.1
C9 C8 C7 . . 120.2(4)
C9 C8 H8 . . 119.9
C7 C8 H8 . . 119.9
C8 C9 C4 . . 120.2(4)
C8 C9 H9 . . 119.9
C4 C9 H9 . . 119.9
C1 N1 C5 . . 117.1(4)
C1 N1 Zn1 . . 112.2(3)
C5 N1 Zn1 . . 128.6(3)

loop_
_geom_bond_atom_site_label_1
_geom_bond_atom_site_label_2
_geom_bond_site_symmetry_2
_geom_bond_distance
Zn1 O1 3_777 2.031(3)
Zn1 O1 . 2.031(3)
Zn1 O1W . 2.117(3)
Zn1 O1W 3_777 2.117(3)
Zn1 N1 . 2.243(4)
Zn1 N1 3_777 2.243(4)
S1 O2 . 1.433(3)
S1 O3 . 1.438(3)
S1 O1 . 1.479(3)
S1 C6 . 1.775(5)
O1W H1WA . 0.856(19)
O1W H1WB . 0.85(2)
C1 N1 . 1.333(5)
C1 C2 . 1.386(6)
C1 H1 . 0.9300
C2 C3 . 1.347(6)
C2 H2 . 0.9300
C3 C4 . 1.410(6)
C3 H3 . 0.9300
C4 C5 . 1.406(6)
C4 C9 . 1.416(6)
C5 N1 . 1.386(5)
C5 C6 . 1.431(6)
C6 C7 . 1.373(6)
C7 C8 . 1.397(6)
C7 H7 . 0.9300
C8 C9 . 1.353(7)
C8 H8 . 0.9300
C9 H9 . 0.9300

loop_
_geom_hbond_atom_site_label_D
_geom_hbond_atom_site_label_H
_geom_hbond_atom_site_label_A
_geom_hbond_site_symmetry_A
_geom_hbond_distance_DH
_geom_hbond_distance_HA
_geom_hbond_distance_DA
_geom_hbond_angle_DHA
_geom_hbond_publ_flag
O1W H1WA O3 4_576 0.856(19) 1.98(2) 2.808(5) 163(5) y
O1W H1WB O2 1_556 0.85(2) 2.08(3) 2.879(5) 158(6) y
O1W H1WB O2 3_777 0.85(2) 2.54(6) 3.044(5) 119(5) y

loop_
_geom_torsion_atom_site_label_1
_geom_torsion_atom_site_label_2
_geom_torsion_atom_site_label_3
_geom_torsion_atom_site_label_4
_geom_torsion_site_symmetry_1
_geom_torsion
O2 S1 O1 Zn1 . 54.0(3)
O3 S1 O1 Zn1 . -176.8(2)
C6 S1 O1 Zn1 . -60.3(3)
O1W Zn1 O1 S1 . 122.0(3)
O1W Zn1 O1 S1 3_777 -58.0(3)
N1 Zn1 O1 S1 . 33.5(2)
N1 Zn1 O1 S1 3_777 -146.5(2)
N1 C1 C2 C3 . 0.9(7)
C1 C2 C3 C4 . -3.2(7)
C2 C3 C4 C5 . 1.6(7)
C2 C3 C4 C9 . -176.8(4)
C3 C4 C5 N1 . 2.3(6)
C9 C4 C5 N1 . -179.2(4)
C3 C4 C5 C6 . -176.0(4)
C9 C4 C5 C6 . 2.5(6)
N1 C5 C6 C7 . -179.7(4)
C4 C5 C6 C7 . -1.4(6)
N1 C5 C6 S1 . -7.4(5)
C4 C5 C6 S1 . 171.0(3)
O2 S1 C6 C7 . 101.5(4)
O3 S1 C6 C7 . -20.8(4)
O1 S1 C6 C7 . -140.0(3)
O2 S1 C6 C5 . -71.1(4)
O3 S1 C6 C5 . 166.6(3)
O1 S1 C6 C5 . 47.4(4)
C5 C6 C7 C8 . -0.4(6)
S1 C6 C7 C8 . -173.2(4)
C6 C7 C8 C9 . 1.1(7)
C7 C8 C9 C4 . -0.1(7)
C5 C4 C9 C8 . -1.7(7)
C3 C4 C9 C8 . 176.7(4)
C2 C1 N1 C5 . 3.0(6)
C2 C1 N1 Zn1 . -162.1(4)
C4 C5 N1 C1 . -4.5(6)
C6 C5 N1 C1 . 173.8(4)
C4 C5 N1 Zn1 . 157.8(3)
C6 C5 N1 Zn1 . -24.0(5)
O1 Zn1 N1 C1 3_777 -3.2(3)
O1 Zn1 N1 C1 . 176.8(3)
O1W Zn1 N1 C1 . 92.0(3)
O1W Zn1 N1 C1 3_777 -88.0(3)
O1 Zn1 N1 C5 3_777 -166.2(3)
O1 Zn1 N1 C5 . 13.8(3)
O1W Zn1 N1 C5 . -71.0(4)
O1W Zn1 N1 C5 3_777 109.0(4)
